data_7104022
loop_
_publ_author_name
'Leong, Carolyn G.'
'Akotsi, Okwado M.'
'Ferguson, Michael J.'
'Bergens, Steven H.'

_publ_section_title
;
 A ruthenium catalyst that does not require an N--H ligand to achieve high
 enantioselectivity for hydrogenation of an alkyl-aryl ketone
;
_journal_coden_ASTM CHCOFS
_journal_issue 6
_journal_name_full
;
 Chemical Communications (Cambridge, United Kingdom)
;
_journal_page_first 750
_journal_page_last 751
_journal_paper_doi 10.1039/b212544g
_journal_year 2003
_chemical_formula_sum 'C47 H56 Cl3 Fe N2 P2 Ru'
_chemical_formula_weight 974.15
_space_group_IT_number 18
_symmetry_cell_setting orthorhombic
_symmetry_space_group_name_Hall 'P 2 2ab'
_symmetry_space_group_name_H-M 'P 21 21 2'
_atom_sites_solution_hydrogens geom
_atom_sites_solution_primary direct
_atom_sites_solution_secondary difmap
_audit_creation_method 'manual editing of SHELXL template'
_cell_angle_alpha 90.00
_cell_angle_beta 90.00
_cell_angle_gamma 90.00
_cell_formula_units_Z 4
_cell_length_a 22.663(3)
_cell_length_b 13.3050(15)
_cell_length_c 14.5132(16)
_cell_measurement_reflns_used 3739
_cell_measurement_temperature 193(2)
_cell_measurement_theta_max 23.586
_cell_measurement_theta_min 2.263
_cell_volume 4376.2(8)
_computing_cell_refinement 'Bruker SAINT (Bruker, 1997)'
_computing_data_collection 'Bruker SMART (Bruker, 1997)'
_computing_data_reduction 'Bruker SAINT (Bruker, 1997)'
_computing_molecular_graphics 'Bruker SHELXTL (Bruker, 1997)'
_computing_publication_material 'Bruker SHELXTL (Bruker, 1997)'
_computing_structure_refinement 'SHELXL-97 (Sheldrick, 1997)'
_computing_structure_solution 'SIR97 (Altomare et al., 1999)'
_diffrn_ambient_temperature 193(2)
_diffrn_detector_area_resol_mean 8.192
_diffrn_measured_fraction_theta_full 0.998
_diffrn_measured_fraction_theta_max 0.998
_diffrn_measurement_device_type 'Bruker PLATFORM diffractometer/SMART 1000 CCD area detector'
_diffrn_measurement_method '\w scans'
_diffrn_radiation_monochromator graphite
_diffrn_radiation_source 'fine-focus sealed tube'
_diffrn_radiation_type MoK\a
_diffrn_radiation_wavelength 0.71073
_diffrn_reflns_av_R_equivalents 0.0985
_diffrn_reflns_av_sigmaI/netI 0.1155
_diffrn_reflns_limit_h_max 25
_diffrn_reflns_limit_h_min -28
_diffrn_reflns_limit_k_max 16
_diffrn_reflns_limit_k_min -16
_diffrn_reflns_limit_l_max 15
_diffrn_reflns_limit_l_min -18
_diffrn_reflns_number 24602
_diffrn_reflns_theta_full 26.45
_diffrn_reflns_theta_max 26.45
_diffrn_reflns_theta_min 1.40
_diffrn_standards_decay_% 0
_diffrn_standards_interval_time 0
_diffrn_standards_number 0
_exptl_absorpt_coefficient_mu 0.969
_exptl_absorpt_correction_T_max 0.9093
_exptl_absorpt_correction_T_min 0.8683
_exptl_absorpt_correction_type multi-scan
_exptl_absorpt_process_details 'SADABS (Sheldrick, 1996)'
_exptl_crystal_colour red
_exptl_crystal_density_diffrn 1.479
_exptl_crystal_density_method 'not measured'
_exptl_crystal_description prism
_exptl_crystal_F_000 2012
_exptl_crystal_size_max 0.15
_exptl_crystal_size_mid 0.12
_exptl_crystal_size_min 0.10
_refine_diff_density_max 0.685
_refine_diff_density_min -0.549
_refine_diff_density_rms 0.109
_refine_ls_abs_structure_details 'Flack H D (1983), Acta Cryst. A39, 876-881'
_refine_ls_abs_structure_Flack -0.02(3)
_refine_ls_extinction_method none
_refine_ls_goodness_of_fit_ref 1.027
_refine_ls_hydrogen_treatment constr
_refine_ls_matrix_type full
_refine_ls_number_parameters 505
_refine_ls_number_reflns 9008
_refine_ls_number_restraints 0
_refine_ls_restrained_S_all 1.027
_refine_ls_R_factor_all 0.0928
_refine_ls_R_factor_gt 0.0565
_refine_ls_shift/su_max 0.000
_refine_ls_shift/su_mean 0.000
_refine_ls_structure_factor_coef Fsqd
_refine_ls_weighting_details 'calc w=1/[\s^2^(Fo^2^)+(0.0400P)^2^+0.0000P] where P=(Fo^2^+2Fc^2^)/3'
_refine_ls_weighting_scheme calc
_refine_ls_wR_factor_gt 0.0916
_refine_ls_wR_factor_ref 0.1107
_reflns_number_gt 6545
_reflns_number_total 9008
_reflns_threshold_expression I>2\s(I)
_cod_data_source_file b212544g.txt
_cod_data_source_block shb0208
_cod_depositor_comments
;
The following automatic conversions were performed:
'_symmetry_cell_setting' value 'Orthorhombic' changed to 'orthorhombic'
according to '/home/saulius/struct/CIF-dictionaries/cif_core.dic'
dictionary named 'cif_core.dic' version 2.4.1 from 2010-06-29.

Automatic conversion script
Id: cif_fix_enum 1527 2010-12-29 10:47:43Z saulius 
;
_cod_database_code 7104022

loop_
_symmetry_equiv_pos_as_xyz
'x, y, z'
'-x, -y, z'
'-x+1/2, y+1/2, -z'
'x+1/2, -y+1/2, -z'

loop_
_atom_site_label
_atom_site_type_symbol
_atom_site_fract_x
_atom_site_fract_y
_atom_site_fract_z
_atom_site_U_iso_or_equiv
_atom_site_adp_type
_atom_site_occupancy
_atom_site_symmetry_multiplicity
_atom_site_calc_flag
_atom_site_refinement_flags
_atom_site_disorder_assembly
_atom_site_disorder_group
Ru Ru 0.35790(2) 0.31897(4) 0.32273(4) 0.01684(12) Uani 1 1 d . . .
Fe Fe 0.15909(3) 0.32961(7) 0.17313(7) 0.0253(2) Uani 1 1 d . . .
Cl1 Cl 0.26935(6) 0.29232(11) 0.41405(12) 0.0229(4) Uani 1 1 d . . .
Cl2 Cl 0.45214(6) 0.34304(11) 0.24796(12) 0.0240(4) Uani 1 1 d . . .
P1 P 0.30931(7) 0.41143(12) 0.21362(12) 0.0193(4) Uani 1 1 d . . .
P2 P 0.33739(6) 0.17518(13) 0.23676(12) 0.0207(4) Uani 1 1 d . . .
N1 N 0.3772(2) 0.4560(4) 0.4064(4) 0.0179(12) Uani 1 1 d . . .
N2 N 0.4091(2) 0.2405(4) 0.4320(4) 0.0218(13) Uani 1 1 d . . .
C1 C 0.2565(2) 0.1671(5) 0.2124(4) 0.0221(14) Uani 1 1 d . . .
H1 H 0.2377 0.1838 0.2728 0.026 Uiso 1 1 calc R . .
C2 C 0.2293(3) 0.0641(5) 0.1867(6) 0.0338(18) Uani 1 1 d . . .
H2A H 0.1868 0.0721 0.1760 0.041 Uiso 1 1 calc R . .
H2B H 0.2357 0.0164 0.2371 0.041 Uiso 1 1 calc R . .
H2C H 0.2481 0.0387 0.1305 0.041 Uiso 1 1 calc R . .
C10 C 0.3457(3) 0.4815(5) 0.4819(5) 0.0299(17) Uani 1 1 d . . .
H10 H 0.3153 0.4374 0.5019 0.036 Uiso 1 1 calc R . .
C11 C 0.3557(3) 0.5695(5) 0.5320(5) 0.0335(17) Uani 1 1 d . . .
H11 H 0.3326 0.5844 0.5848 0.040 Uiso 1 1 calc R . .
C12 C 0.3994(3) 0.6342(5) 0.5041(6) 0.0353(19) Uani 1 1 d . . .
H12 H 0.4067 0.6950 0.5364 0.042 Uiso 1 1 calc R . .
C13 C 0.4320(3) 0.6083(5) 0.4281(5) 0.0293(17) Uani 1 1 d . . .
H13 H 0.4630 0.6507 0.4077 0.035 Uiso 1 1 calc R . .
C14 C 0.4196(3) 0.5211(5) 0.3820(5) 0.0244(16) Uani 1 1 d . . .
H14 H 0.4426 0.5056 0.3291 0.029 Uiso 1 1 calc R . .
C15 C 0.3922(3) 0.2460(5) 0.5208(5) 0.0308(18) Uani 1 1 d . . .
H15 H 0.3562 0.2797 0.5343 0.037 Uiso 1 1 calc R . .
C16 C 0.4239(3) 0.2054(5) 0.5942(5) 0.0385(19) Uani 1 1 d . . .
H16 H 0.4106 0.2135 0.6558 0.046 Uiso 1 1 calc R . .
C17 C 0.4748(3) 0.1538(5) 0.5757(6) 0.041(2) Uani 1 1 d . . .
H17 H 0.4974 0.1244 0.6238 0.049 Uiso 1 1 calc R . .
C18 C 0.4922(3) 0.1457(5) 0.4849(6) 0.0341(19) Uani 1 1 d . . .
H18 H 0.5270 0.1096 0.4697 0.041 Uiso 1 1 calc R . .
C19 C 0.4587(3) 0.1905(4) 0.4152(5) 0.0254(15) Uani 1 1 d . . .
H19 H 0.4719 0.1849 0.3533 0.030 Uiso 1 1 calc R . .
C20 C 0.2485(3) 0.3524(4) 0.1517(5) 0.0229(16) Uani 1 1 d . . .
C21 C 0.2337(3) 0.2471(5) 0.1482(5) 0.0233(16) Uani 1 1 d . . .
C22 C 0.1931(3) 0.2333(5) 0.0756(5) 0.0312(18) Uani 1 1 d . . .
H22 H 0.1753 0.1679 0.0562 0.037 Uiso 1 1 calc R . .
C23 C 0.1804(3) 0.3292(6) 0.0362(5) 0.0302(16) Uani 1 1 d . . .
H23 H 0.1527 0.3424 -0.0159 0.036 Uiso 1 1 calc R . .
C24 C 0.2134(3) 0.4015(5) 0.0833(5) 0.0243(16) Uani 1 1 d . . .
H24 H 0.2133 0.4753 0.0702 0.029 Uiso 1 1 calc R . .
C25 C 0.1350(3) 0.3370(10) 0.3069(6) 0.068(3) Uani 1 1 d . . .
H25 H 0.1618 0.3352 0.3616 0.082 Uiso 1 1 calc R . .
C26 C 0.1089(4) 0.2561(7) 0.2647(8) 0.061(3) Uani 1 1 d . . .
H26 H 0.1140 0.1842 0.2833 0.073 Uiso 1 1 calc R . .
C27 C 0.0726(3) 0.2899(7) 0.1949(6) 0.051(2) Uani 1 1 d . . .
H27 H 0.0480 0.2469 0.1534 0.062 Uiso 1 1 calc R . .
C28 C 0.0783(3) 0.3931(7) 0.1896(8) 0.059(3) Uani 1 1 d . . .
H28 H 0.0580 0.4378 0.1443 0.071 Uiso 1 1 calc R . .
C29 C 0.1155(4) 0.4240(7) 0.2586(8) 0.060(3) Uani 1 1 d . . .
H29 H 0.1267 0.4951 0.2727 0.072 Uiso 1 1 calc R . .
C31 C 0.2759(3) 0.5337(5) 0.2442(5) 0.0213(15) Uani 1 1 d . . .
C32 C 0.2518(3) 0.5448(5) 0.3304(5) 0.0275(15) Uani 1 1 d . . .
H32 H 0.2526 0.4902 0.3725 0.033 Uiso 1 1 calc R . .
C33 C 0.2260(3) 0.6363(5) 0.3569(6) 0.043(2) Uani 1 1 d . . .
H33 H 0.2108 0.6444 0.4174 0.052 Uiso 1 1 calc R . .
C34 C 0.2230(3) 0.7150(5) 0.2940(6) 0.042(2) Uani 1 1 d . . .
H34 H 0.2049 0.7767 0.3112 0.051 Uiso 1 1 calc R . .
C35 C 0.2459(3) 0.7039(5) 0.2075(5) 0.0374(19) Uani 1 1 d . . .
H35 H 0.2438 0.7577 0.1646 0.045 Uiso 1 1 calc R . .
C36 C 0.2726(3) 0.6134(5) 0.1826(6) 0.0298(16) Uani 1 1 d . . .
H36 H 0.2887 0.6061 0.1225 0.036 Uiso 1 1 calc R . .
C41 C 0.3543(3) 0.4540(5) 0.1153(5) 0.0239(15) Uani 1 1 d . . .
C42 C 0.3972(3) 0.5272(5) 0.1289(5) 0.0334(18) Uani 1 1 d . . .
H42 H 0.4031 0.5545 0.1886 0.040 Uiso 1 1 calc R . .
C43 C 0.4311(3) 0.5603(5) 0.0562(6) 0.038(2) Uani 1 1 d . . .
H43 H 0.4598 0.6112 0.0664 0.046 Uiso 1 1 calc R . .
C44 C 0.4243(3) 0.5217(6) -0.0297(6) 0.041(2) Uani 1 1 d . . .
H44 H 0.4471 0.5464 -0.0798 0.049 Uiso 1 1 calc R . .
C45 C 0.3841(3) 0.4471(6) -0.0429(6) 0.041(2) Uani 1 1 d . . .
H45 H 0.3807 0.4171 -0.1020 0.049 Uiso 1 1 calc R . .
C46 C 0.3487(3) 0.4142(5) 0.0271(5) 0.0286(16) Uani 1 1 d . . .
H46 H 0.3199 0.3639 0.0154 0.034 Uiso 1 1 calc R . .
C51 C 0.3554(3) 0.0553(4) 0.2952(4) 0.0244(16) Uani 1 1 d . . .
H51 H 0.3974 0.0640 0.3151 0.029 Uiso 1 1 calc R . .
C52 C 0.3208(3) 0.0434(5) 0.3874(5) 0.0267(17) Uani 1 1 d . . .
H52A H 0.3216 0.1080 0.4213 0.032 Uiso 1 1 calc R . .
H52B H 0.2791 0.0272 0.3736 0.032 Uiso 1 1 calc R . .
C53 C 0.3467(3) -0.0384(5) 0.4475(5) 0.0365(19) Uani 1 1 d . . .
H53A H 0.3212 -0.0489 0.5020 0.044 Uiso 1 1 calc R . .
H53B H 0.3863 -0.0176 0.4694 0.044 Uiso 1 1 calc R . .
C54 C 0.3519(4) -0.1370(5) 0.3930(6) 0.055(2) Uani 1 1 d . . .
H54A H 0.3736 -0.1865 0.4310 0.066 Uiso 1 1 calc R . .
H54B H 0.3118 -0.1640 0.3825 0.066 Uiso 1 1 calc R . .
C55 C 0.3827(4) -0.1273(5) 0.3011(6) 0.046(2) Uani 1 1 d . . .
H55A H 0.4249 -0.1115 0.3115 0.056 Uiso 1 1 calc R . .
H55B H 0.3805 -0.1923 0.2681 0.056 Uiso 1 1 calc R . .
C56 C 0.3555(3) -0.0462(4) 0.2421(5) 0.0374(19) Uani 1 1 d . . .
H56A H 0.3145 -0.0651 0.2259 0.045 Uiso 1 1 calc R . .
H56B H 0.3782 -0.0391 0.1842 0.045 Uiso 1 1 calc R . .
C61 C 0.3771(3) 0.1704(5) 0.1243(4) 0.0255(16) Uani 1 1 d . . .
H61 H 0.3813 0.2425 0.1059 0.031 Uiso 1 1 calc R . .
C62 C 0.4409(3) 0.1316(5) 0.1307(5) 0.037(2) Uani 1 1 d . . .
H62A H 0.4609 0.1628 0.1842 0.045 Uiso 1 1 calc R . .
H62B H 0.4408 0.0579 0.1397 0.045 Uiso 1 1 calc R . .
C63 C 0.4739(3) 0.1573(6) 0.0432(5) 0.046(2) Uani 1 1 d . . .
H63A H 0.4750 0.2311 0.0349 0.055 Uiso 1 1 calc R . .
H63B H 0.5150 0.1327 0.0474 0.055 Uiso 1 1 calc R . .
C64 C 0.4435(4) 0.1092(6) -0.0376(6) 0.053(3) Uani 1 1 d . . .
H64A H 0.4453 0.0352 -0.0308 0.064 Uiso 1 1 calc R . .
H64B H 0.4647 0.1274 -0.0948 0.064 Uiso 1 1 calc R . .
C65 C 0.3797(3) 0.1411(5) -0.0461(5) 0.0357(19) Uani 1 1 d . . .
H65A H 0.3609 0.1037 -0.0974 0.043 Uiso 1 1 calc R . .
H65B H 0.3779 0.2136 -0.0610 0.043 Uiso 1 1 calc R . .
C66 C 0.3457(3) 0.1214(5) 0.0424(5) 0.0291(17) Uani 1 1 d . . .
H66A H 0.3426 0.0480 0.0527 0.035 Uiso 1 1 calc R . .
H66B H 0.3053 0.1489 0.0368 0.035 Uiso 1 1 calc R . .
Cl1S Cl -0.06711(16) 0.0564(2) 0.2733(2) 0.1068(12) Uani 1 1 d . . .
C1S C -0.0162(4) 0.0481(6) 0.3643(5) 0.048(2) Uani 1 1 d . . .
H1SA H 0.0123 0.1041 0.3593 0.057 Uiso 1 1 calc R . .
H1SB H -0.0375 0.0554 0.4235 0.057 Uiso 1 1 calc R . .

loop_
_atom_site_aniso_label
_atom_site_aniso_U_11
_atom_site_aniso_U_22
_atom_site_aniso_U_33
_atom_site_aniso_U_23
_atom_site_aniso_U_13
_atom_site_aniso_U_12
Ru 0.0156(2) 0.0162(2) 0.0187(3) -0.0008(2) 0.0002(2) -0.0007(2)
Fe 0.0191(5) 0.0306(5) 0.0262(6) 0.0053(5) -0.0028(4) 0.0002(4)
Cl1 0.0191(8) 0.0234(8) 0.0262(10) 0.0013(7) 0.0033(7) -0.0010(6)
Cl2 0.0195(8) 0.0257(9) 0.0269(10) -0.0029(7) 0.0031(6) -0.0014(6)
P1 0.0184(9) 0.0194(9) 0.0200(10) 0.0029(7) 0.0015(7) -0.0024(7)
P2 0.0186(8) 0.0189(8) 0.0246(10) -0.0014(8) -0.0004(6) 0.0011(7)
N1 0.014(3) 0.024(3) 0.016(3) 0.000(2) -0.001(2) -0.004(2)
N2 0.015(3) 0.021(3) 0.029(4) -0.001(3) 0.001(2) -0.006(2)
C1 0.016(3) 0.028(4) 0.022(4) -0.004(3) 0.000(2) -0.004(3)
C2 0.026(4) 0.025(3) 0.050(6) 0.001(4) -0.011(4) -0.006(3)
C10 0.022(4) 0.037(4) 0.030(5) -0.002(3) 0.007(3) -0.005(3)
C11 0.041(4) 0.035(4) 0.024(4) -0.013(3) 0.009(4) -0.001(4)
C12 0.052(5) 0.018(3) 0.036(5) -0.009(3) 0.002(4) -0.007(3)
C13 0.037(4) 0.021(4) 0.030(5) -0.007(3) -0.003(3) -0.007(3)
C14 0.019(4) 0.026(4) 0.028(5) -0.002(3) 0.005(3) -0.004(3)
C15 0.029(4) 0.027(4) 0.036(5) 0.001(4) 0.004(4) 0.001(3)
C16 0.035(4) 0.053(5) 0.028(5) 0.008(4) -0.009(3) 0.001(3)
C17 0.034(5) 0.040(5) 0.049(6) 0.016(4) -0.007(4) -0.007(3)
C18 0.027(4) 0.032(4) 0.043(5) 0.011(4) -0.004(4) 0.004(3)
C19 0.022(3) 0.018(3) 0.037(4) 0.001(3) 0.002(3) -0.003(3)
C20 0.015(3) 0.028(4) 0.026(4) 0.005(3) -0.003(3) 0.002(3)
C21 0.018(4) 0.030(4) 0.022(4) 0.002(3) 0.001(3) -0.001(3)
C22 0.026(4) 0.039(4) 0.028(5) -0.003(4) -0.007(3) -0.013(3)
C23 0.027(4) 0.046(4) 0.018(4) 0.012(4) -0.005(3) -0.005(4)
C24 0.019(4) 0.031(4) 0.022(4) 0.007(3) -0.001(3) 0.002(3)
C25 0.020(4) 0.151(10) 0.033(6) -0.008(6) 0.000(4) 0.022(6)
C26 0.059(6) 0.050(6) 0.074(8) 0.034(5) 0.047(6) 0.032(5)
C27 0.023(4) 0.074(6) 0.057(7) -0.008(5) 0.008(4) -0.015(4)
C28 0.021(4) 0.066(6) 0.089(9) 0.032(6) 0.006(5) 0.013(4)
C29 0.032(5) 0.050(6) 0.098(9) -0.027(6) 0.037(5) -0.009(4)
C31 0.013(3) 0.025(3) 0.027(4) -0.005(3) -0.003(3) 0.002(3)
C32 0.030(4) 0.023(3) 0.030(4) -0.001(4) -0.001(4) 0.008(3)
C33 0.046(5) 0.044(5) 0.040(6) -0.010(4) 0.010(4) 0.006(4)
C34 0.039(5) 0.020(4) 0.068(7) -0.003(4) -0.001(4) 0.007(3)
C35 0.045(5) 0.022(4) 0.045(6) 0.002(3) 0.000(4) 0.005(3)
C36 0.032(4) 0.028(3) 0.029(4) 0.005(4) -0.004(4) 0.005(3)
C41 0.020(4) 0.028(3) 0.024(4) 0.008(3) -0.001(3) 0.001(3)
C42 0.024(4) 0.040(4) 0.037(5) 0.011(4) -0.005(3) -0.008(3)
C43 0.026(4) 0.038(4) 0.052(6) 0.013(4) 0.005(4) -0.010(3)
C44 0.038(5) 0.059(6) 0.026(5) 0.025(4) 0.011(4) 0.016(4)
C45 0.040(5) 0.053(5) 0.031(5) 0.008(4) 0.010(4) 0.009(4)
C46 0.021(4) 0.037(4) 0.028(4) 0.006(3) 0.000(3) 0.009(3)
C51 0.027(4) 0.016(3) 0.030(4) 0.003(3) -0.007(3) 0.005(3)
C52 0.026(4) 0.024(4) 0.030(5) 0.002(3) -0.004(3) -0.004(3)
C53 0.034(5) 0.032(4) 0.044(5) 0.011(4) -0.005(4) 0.004(3)
C54 0.064(6) 0.025(4) 0.075(7) 0.013(4) -0.004(5) 0.006(4)
C55 0.064(5) 0.026(4) 0.049(7) -0.004(4) -0.011(4) 0.011(3)
C56 0.039(4) 0.016(3) 0.057(5) -0.005(3) -0.018(4) 0.000(3)
C61 0.028(4) 0.024(4) 0.024(4) -0.007(3) 0.005(3) -0.002(3)
C62 0.024(4) 0.041(4) 0.046(6) -0.022(4) -0.005(4) 0.005(3)
C63 0.028(4) 0.060(6) 0.048(6) -0.020(5) 0.010(4) -0.003(4)
C64 0.047(6) 0.069(6) 0.044(6) -0.026(5) 0.019(4) -0.007(5)
C65 0.038(4) 0.036(4) 0.033(5) -0.013(3) 0.002(3) -0.004(3)
C66 0.023(4) 0.032(4) 0.033(5) -0.016(3) 0.000(3) -0.001(3)
Cl1S 0.155(3) 0.101(2) 0.065(2) -0.0120(17) -0.065(2) 0.039(2)
C1S 0.055(6) 0.061(6) 0.027(5) 0.004(4) -0.006(4) 0.012(4)

loop_
_atom_type_symbol
_atom_type_description
_atom_type_scat_dispersion_real
_atom_type_scat_dispersion_imag
_atom_type_scat_source
C C 0.0033 0.0016 'International Tables Vol C Tables 4.2.6.8 and 6.1.1.4'
H H 0.0000 0.0000 'International Tables Vol C Tables 4.2.6.8 and 6.1.1.4'
N N 0.0061 0.0033 'International Tables Vol C Tables 4.2.6.8 and 6.1.1.4'
P P 0.1023 0.0942 'International Tables Vol C Tables 4.2.6.8 and 6.1.1.4'
Cl Cl 0.1484 0.1585 'International Tables Vol C Tables 4.2.6.8 and 6.1.1.4'
Fe Fe 0.3463 0.8444 'International Tables Vol C Tables 4.2.6.8 and 6.1.1.4'
Ru Ru -1.2594 0.8363 'International Tables Vol C Tables 4.2.6.8 and 6.1.1.4'

loop_
_geom_angle_atom_site_label_1
_geom_angle_atom_site_label_2
_geom_angle_atom_site_label_3
_geom_angle
_geom_angle_site_symmetry_1
_geom_angle_site_symmetry_3
_geom_angle_publ_flag
N2 Ru N1 83.87(19) . . ?
N2 Ru P1 175.30(13) . . ?
N1 Ru P1 91.82(14) . . ?
N2 Ru P2 95.77(14) . . ?
N1 Ru P2 179.43(15) . . ?
P1 Ru P2 88.56(6) . . ?
N2 Ru Cl2 85.50(14) . . ?
N1 Ru Cl2 87.85(13) . . ?
P1 Ru Cl2 92.48(6) . . ?
P2 Ru Cl2 92.56(5) . . ?
N2 Ru Cl1 88.47(14) . . ?
N1 Ru Cl1 89.13(13) . . ?
P1 Ru Cl1 93.35(6) . . ?
P2 Ru Cl1 90.43(6) . . ?
Cl2 Ru Cl1 173.51(6) . . ?
C26 Fe C25 39.9(4) . . ?
C26 Fe C29 67.6(4) . . ?
C25 Fe C29 41.3(4) . . ?
C26 Fe C28 67.2(3) . . ?
C25 Fe C28 67.9(4) . . ?
C29 Fe C28 39.5(4) . . ?
C26 Fe C24 177.3(3) . . ?
C25 Fe C24 139.3(4) . . ?
C29 Fe C24 113.4(3) . . ?
C28 Fe C24 115.2(3) . . ?
C26 Fe C23 141.0(4) . . ?
C25 Fe C23 176.7(4) . . ?
C29 Fe C23 135.5(4) . . ?
C28 Fe C23 109.2(4) . . ?
C24 Fe C23 40.1(3) . . ?
C26 Fe C21 108.9(3) . . ?
C25 Fe C21 114.7(3) . . ?
C29 Fe C21 147.6(4) . . ?
C28 Fe C21 171.2(3) . . ?
C24 Fe C21 68.8(3) . . ?
C23 Fe C21 68.4(3) . . ?
C26 Fe C27 39.7(4) . . ?
C25 Fe C27 66.9(3) . . ?
C29 Fe C27 66.4(3) . . ?
C28 Fe C27 39.5(3) . . ?
C24 Fe C27 142.9(3) . . ?
C23 Fe C27 112.0(3) . . ?
C21 Fe C27 132.6(3) . . ?
C26 Fe C22 111.4(4) . . ?
C25 Fe C22 142.4(4) . . ?
C29 Fe C22 172.2(4) . . ?
C28 Fe C22 132.6(4) . . ?
C24 Fe C22 68.0(3) . . ?
C23 Fe C22 40.7(3) . . ?
C21 Fe C22 40.2(3) . . ?
C27 Fe C22 107.6(3) . . ?
C26 Fe C20 136.5(3) . . ?
C25 Fe C20 113.6(3) . . ?
C29 Fe C20 118.6(3) . . ?
C28 Fe C20 147.0(3) . . ?
C24 Fe C20 40.8(2) . . ?
C23 Fe C20 67.9(3) . . ?
C21 Fe C20 40.9(2) . . ?
C27 Fe C20 173.5(3) . . ?
C22 Fe C20 67.8(2) . . ?
C20 P1 C41 99.7(3) . . ?
C20 P1 C31 100.8(3) . . ?
C41 P1 C31 98.2(3) . . ?
C20 P1 Ru 118.2(2) . . ?
C41 P1 Ru 115.8(2) . . ?
C31 P1 Ru 120.3(2) . . ?
C51 P2 C61 105.4(3) . . ?
C51 P2 C1 104.7(3) . . ?
C61 P2 C1 107.8(3) . . ?
C51 P2 Ru 114.7(2) . . ?
C61 P2 Ru 113.6(2) . . ?
C1 P2 Ru 110.1(2) . . ?
C14 N1 C10 115.5(5) . . ?
C14 N1 Ru 121.6(4) . . ?
C10 N1 Ru 122.8(4) . . ?
C19 N2 C15 116.3(6) . . ?
C19 N2 Ru 123.0(5) . . ?
C15 N2 Ru 120.6(4) . . ?
C21 C1 C2 109.9(5) . . ?
C21 C1 P2 114.4(4) . . ?
C2 C1 P2 119.2(4) . . ?
N1 C10 C11 123.1(6) . . ?
C12 C11 C10 119.3(7) . . ?
C13 C12 C11 117.9(6) . . ?
C14 C13 C12 119.7(7) . . ?
N1 C14 C13 124.4(6) . . ?
N2 C15 C16 124.3(7) . . ?
C17 C16 C15 118.6(7) . . ?
C16 C17 C18 117.8(7) . . ?
C17 C18 C19 120.3(7) . . ?
N2 C19 C18 122.7(7) . . ?
C24 C20 C21 106.9(6) . . ?
C24 C20 P1 124.4(5) . . ?
C21 C20 P1 127.8(5) . . ?
C24 C20 Fe 68.1(3) . . ?
C21 C20 Fe 68.6(4) . . ?
P1 C20 Fe 136.7(4) . . ?
C22 C21 C20 107.7(6) . . ?
C22 C21 C1 126.4(6) . . ?
C20 C21 C1 125.8(6) . . ?
C22 C21 Fe 70.3(4) . . ?
C20 C21 Fe 70.5(4) . . ?
C1 C21 Fe 123.6(4) . . ?
C21 C22 C23 108.3(6) . . ?
C21 C22 Fe 69.5(4) . . ?
C23 C22 Fe 69.2(4) . . ?
C24 C23 C22 108.2(6) . . ?
C24 C23 Fe 69.5(4) . . ?
C22 C23 Fe 70.2(4) . . ?
C23 C24 C20 108.8(6) . . ?
C23 C24 Fe 70.4(4) . . ?
C20 C24 Fe 71.1(4) . . ?
C26 C25 C29 106.5(8) . . ?
C26 C25 Fe 69.5(5) . . ?
C29 C25 Fe 69.5(5) . . ?
C25 C26 C27 109.2(8) . . ?
C25 C26 Fe 70.6(5) . . ?
C27 C26 Fe 72.0(5) . . ?
C26 C27 C28 108.0(9) . . ?
C26 C27 Fe 68.2(5) . . ?
C28 C27 Fe 69.3(4) . . ?
C29 C28 C27 108.4(9) . . ?
C29 C28 Fe 69.9(5) . . ?
C27 C28 Fe 71.1(4) . . ?
C28 C29 C25 107.8(8) . . ?
C28 C29 Fe 70.5(5) . . ?
C25 C29 Fe 69.2(5) . . ?
C32 C31 C36 118.9(6) . . ?
C32 C31 P1 118.4(5) . . ?
C36 C31 P1 122.6(5) . . ?
C31 C32 C33 120.6(7) . . ?
C34 C33 C32 119.6(7) . . ?
C35 C34 C33 120.2(7) . . ?
C34 C35 C36 119.8(7) . . ?
C31 C36 C35 121.0(7) . . ?
C42 C41 C46 117.5(6) . . ?
C42 C41 P1 119.5(5) . . ?
C46 C41 P1 123.0(5) . . ?
C43 C42 C41 120.4(7) . . ?
C44 C43 C42 121.2(7) . . ?
C43 C44 C45 118.8(8) . . ?
C44 C45 C46 121.5(8) . . ?
C45 C46 C41 120.5(7) . . ?
C56 C51 C52 109.8(5) . . ?
C56 C51 P2 121.4(5) . . ?
C52 C51 P2 111.7(4) . . ?
C53 C52 C51 111.8(5) . . ?
C52 C53 C54 110.3(6) . . ?
C55 C54 C53 114.6(6) . . ?
C56 C55 C54 112.0(7) . . ?
C55 C56 C51 109.8(6) . . ?
C66 C61 C62 109.9(5) . . ?
C66 C61 P2 118.1(4) . . ?
C62 C61 P2 114.3(5) . . ?
C63 C62 C61 109.8(6) . . ?
C64 C63 C62 109.4(6) . . ?
C63 C64 C65 112.5(6) . . ?
C64 C65 C66 111.5(6) . . ?
C65 C66 C61 110.4(5) . . ?
C1S C1S Cl1S 112.4(6) 2 . ?

loop_
_geom_bond_atom_site_label_1
_geom_bond_atom_site_label_2
_geom_bond_distance
_geom_bond_site_symmetry_2
_geom_bond_publ_flag
Ru N2 2.224(5) . ?
Ru N1 2.233(5) . ?
Ru P1 2.2878(18) . ?
Ru P2 2.3309(18) . ?
Ru Cl2 2.4170(15) . ?
Ru Cl1 2.4310(16) . ?
Fe C26 2.005(8) . ?
Fe C25 2.019(8) . ?
Fe C29 2.023(8) . ?
Fe C28 2.030(7) . ?
Fe C24 2.033(6) . ?
Fe C23 2.045(7) . ?
Fe C21 2.047(6) . ?
Fe C27 2.053(7) . ?
Fe C22 2.058(7) . ?
Fe C20 2.072(6) . ?
P1 C20 1.823(6) . ?
P1 C41 1.844(7) . ?
P1 C31 1.848(6) . ?
P2 C51 1.852(6) . ?
P2 C61 1.865(6) . ?
P2 C1 1.870(5) . ?
N1 C14 1.340(7) . ?
N1 C10 1.352(8) . ?
N2 C19 1.329(7) . ?
N2 C15 1.347(9) . ?
C1 C21 1.507(9) . ?
C1 C2 1.548(8) . ?
C10 C11 1.397(9) . ?
C11 C12 1.372(9) . ?
C12 C13 1.371(10) . ?
C13 C14 1.369(8) . ?
C15 C16 1.395(10) . ?
C16 C17 1.369(10) . ?
C17 C18 1.379(10) . ?
C18 C19 1.398(9) . ?
C20 C24 1.430(9) . ?
C20 C21 1.441(9) . ?
C21 C22 1.412(9) . ?
C22 C23 1.427(9) . ?
C23 C24 1.397(9) . ?
C25 C26 1.373(12) . ?
C25 C29 1.425(13) . ?
C26 C27 1.380(12) . ?
C27 C28 1.381(11) . ?
C28 C29 1.371(14) . ?
C31 C32 1.374(9) . ?
C31 C36 1.389(9) . ?
C32 C33 1.404(9) . ?
C33 C34 1.392(10) . ?
C34 C35 1.366(10) . ?
C35 C36 1.396(9) . ?
C41 C42 1.389(9) . ?
C41 C46 1.390(9) . ?
C42 C43 1.378(10) . ?
C43 C44 1.358(10) . ?
C44 C45 1.361(11) . ?
C45 C46 1.367(9) . ?
C51 C56 1.555(8) . ?
C51 C52 1.559(9) . ?
C52 C53 1.515(9) . ?
C53 C54 1.536(10) . ?
C54 C55 1.511(11) . ?
C55 C56 1.509(10) . ?
C61 C66 1.531(8) . ?
C61 C62 1.539(9) . ?
C62 C63 1.513(10) . ?
C63 C64 1.503(10) . ?
C64 C65 1.513(10) . ?
C65 C66 1.520(9) . ?
Cl1S C1S 1.757(8) . ?
C1S C1S 1.476(15) 2 ?

loop_
_geom_torsion_atom_site_label_1
_geom_torsion_atom_site_label_2
_geom_torsion_atom_site_label_3
_geom_torsion_atom_site_label_4
_geom_torsion
_geom_torsion_site_symmetry_1
_geom_torsion_site_symmetry_2
_geom_torsion_site_symmetry_3
_geom_torsion_site_symmetry_4
_geom_torsion_publ_flag
N2 Ru P1 C20 -172.2(18) . . . . ?
N1 Ru P1 C20 -148.8(3) . . . . ?
P2 Ru P1 C20 30.8(2) . . . . ?
Cl2 Ru P1 C20 123.3(2) . . . . ?
Cl1 Ru P1 C20 -59.5(2) . . . . ?
N2 Ru P1 C41 69.6(19) . . . . ?
N1 Ru P1 C41 93.0(3) . . . . ?
P2 Ru P1 C41 -87.4(2) . . . . ?
Cl2 Ru P1 C41 5.1(2) . . . . ?
Cl1 Ru P1 C41 -177.7(2) . . . . ?
N2 Ru P1 C31 -48.1(19) . . . . ?
N1 Ru P1 C31 -24.7(3) . . . . ?
P2 Ru P1 C31 154.9(2) . . . . ?
Cl2 Ru P1 C31 -112.6(2) . . . . ?
Cl1 Ru P1 C31 64.6(2) . . . . ?
N2 Ru P2 C51 11.0(3) . . . . ?
N1 Ru P2 C51 -40(15) . . . . ?
P1 Ru P2 C51 -170.9(3) . . . . ?
Cl2 Ru P2 C51 96.7(2) . . . . ?
Cl1 Ru P2 C51 -77.5(2) . . . . ?
N2 Ru P2 C61 -110.3(3) . . . . ?
N1 Ru P2 C61 -161(32) . . . . ?
P1 Ru P2 C61 67.9(2) . . . . ?
Cl2 Ru P2 C61 -24.6(2) . . . . ?
Cl1 Ru P2 C61 161.2(2) . . . . ?
N2 Ru P2 C1 128.7(3) . . . . ?
N1 Ru P2 C1 78(15) . . . . ?
P1 Ru P2 C1 -53.1(2) . . . . ?
Cl2 Ru P2 C1 -145.6(2) . . . . ?
Cl1 Ru P2 C1 40.2(2) . . . . ?
N2 Ru N1 C14 101.9(5) . . . . ?
P1 Ru N1 C14 -76.3(5) . . . . ?
P2 Ru N1 C14 153(14) . . . . ?
Cl2 Ru N1 C14 16.2(5) . . . . ?
Cl1 Ru N1 C14 -169.6(5) . . . . ?
N2 Ru N1 C10 -81.3(5) . . . . ?
P1 Ru N1 C10 100.6(5) . . . . ?
P2 Ru N1 C10 -30(15) . . . . ?
Cl2 Ru N1 C10 -167.0(5) . . . . ?
Cl1 Ru N1 C10 7.3(5) . . . . ?
N1 Ru N2 C19 -118.7(5) . . . . ?
P1 Ru N2 C19 -95.2(19) . . . . ?
P2 Ru N2 C19 61.7(4) . . . . ?
Cl2 Ru N2 C19 -30.4(4) . . . . ?
Cl1 Ru N2 C19 152.0(4) . . . . ?
N1 Ru N2 C15 58.0(5) . . . . ?
P1 Ru N2 C15 81.5(19) . . . . ?
P2 Ru N2 C15 -121.6(5) . . . . ?
Cl2 Ru N2 C15 146.3(5) . . . . ?
Cl1 Ru N2 C15 -31.3(5) . . . . ?
C51 P2 C1 C21 -168.4(5) . . . . ?
C61 P2 C1 C21 -56.6(5) . . . . ?
Ru P2 C1 C21 67.8(5) . . . . ?
C51 P2 C1 C2 -35.6(6) . . . . ?
C61 P2 C1 C2 76.2(6) . . . . ?
Ru P2 C1 C2 -159.4(5) . . . . ?
C14 N1 C10 C11 0.2(10) . . . . ?
Ru N1 C10 C11 -176.9(5) . . . . ?
N1 C10 C11 C12 0.2(11) . . . . ?
C10 C11 C12 C13 -0.9(11) . . . . ?
C11 C12 C13 C14 1.2(11) . . . . ?
C10 N1 C14 C13 0.2(10) . . . . ?
Ru N1 C14 C13 177.3(5) . . . . ?
C12 C13 C14 N1 -0.9(11) . . . . ?
C19 N2 C15 C16 1.8(10) . . . . ?
Ru N2 C15 C16 -175.1(5) . . . . ?
N2 C15 C16 C17 -2.1(11) . . . . ?
C15 C16 C17 C18 0.7(10) . . . . ?
C16 C17 C18 C19 0.8(10) . . . . ?
C15 N2 C19 C18 -0.2(9) . . . . ?
Ru N2 C19 C18 176.7(5) . . . . ?
C17 C18 C19 N2 -1.1(10) . . . . ?
C41 P1 C20 C24 -55.0(6) . . . . ?
C31 P1 C20 C24 45.3(6) . . . . ?
Ru P1 C20 C24 178.6(5) . . . . ?
C41 P1 C20 C21 112.4(6) . . . . ?
C31 P1 C20 C21 -147.2(6) . . . . ?
Ru P1 C20 C21 -13.9(7) . . . . ?
C41 P1 C20 Fe -149.0(5) . . . . ?
C31 P1 C20 Fe -48.6(5) . . . . ?
Ru P1 C20 Fe 84.7(5) . . . . ?
C26 Fe C20 C24 179.7(5) . . . . ?
C25 Fe C20 C24 -139.4(5) . . . . ?
C29 Fe C20 C24 -93.4(5) . . . . ?
C28 Fe C20 C24 -54.0(8) . . . . ?
C23 Fe C20 C24 37.5(4) . . . . ?
C21 Fe C20 C24 119.6(6) . . . . ?
C27 Fe C20 C24 127(3) . . . . ?
C22 Fe C20 C24 81.6(4) . . . . ?
C26 Fe C20 C21 60.2(7) . . . . ?
C25 Fe C20 C21 101.1(5) . . . . ?
C29 Fe C20 C21 147.0(5) . . . . ?
C28 Fe C20 C21 -173.6(7) . . . . ?
C24 Fe C20 C21 -119.6(6) . . . . ?
C23 Fe C20 C21 -82.1(4) . . . . ?
C27 Fe C20 C21 8(3) . . . . ?
C22 Fe C20 C21 -38.0(4) . . . . ?
C26 Fe C20 P1 -62.8(7) . . . . ?
C25 Fe C20 P1 -21.8(7) . . . . ?
C29 Fe C20 P1 24.1(7) . . . . ?
C28 Fe C20 P1 63.5(9) . . . . ?
C24 Fe C20 P1 117.5(6) . . . . ?
C23 Fe C20 P1 155.0(6) . . . . ?
C21 Fe C20 P1 -122.9(7) . . . . ?
C27 Fe C20 P1 -115(3) . . . . ?
C22 Fe C20 P1 -160.9(6) . . . . ?
C24 C20 C21 C22 3.2(8) . . . . ?
P1 C20 C21 C22 -166.0(5) . . . . ?
Fe C20 C21 C22 60.7(5) . . . . ?
C24 C20 C21 C1 -175.5(6) . . . . ?
P1 C20 C21 C1 15.4(10) . . . . ?
Fe C20 C21 C1 -117.9(6) . . . . ?
C24 C20 C21 Fe -57.5(4) . . . . ?
P1 C20 C21 Fe 133.3(6) . . . . ?
C2 C1 C21 C22 0.7(9) . . . . ?
P2 C1 C21 C22 137.8(6) . . . . ?
C2 C1 C21 C20 179.1(6) . . . . ?
P2 C1 C21 C20 -43.8(8) . . . . ?
C2 C1 C21 Fe 90.0(6) . . . . ?
P2 C1 C21 Fe -132.9(4) . . . . ?
C26 Fe C21 C22 101.1(5) . . . . ?
C25 Fe C21 C22 143.7(5) . . . . ?
C29 Fe C21 C22 178.9(6) . . . . ?
C28 Fe C21 C22 38(2) . . . . ?
C24 Fe C21 C22 -80.5(4) . . . . ?
C23 Fe C21 C22 -37.4(4) . . . . ?
C27 Fe C21 C22 63.2(6) . . . . ?
C20 Fe C21 C22 -118.0(6) . . . . ?
C26 Fe C21 C20 -140.9(5) . . . . ?
C25 Fe C21 C20 -98.2(5) . . . . ?
C29 Fe C21 C20 -63.1(7) . . . . ?
C28 Fe C21 C20 157(2) . . . . ?
C24 Fe C21 C20 37.5(4) . . . . ?
C23 Fe C21 C20 80.7(4) . . . . ?
C27 Fe C21 C20 -178.8(5) . . . . ?
C22 Fe C21 C20 118.0(6) . . . . ?
C26 Fe C21 C1 -20.2(7) . . . . ?
C25 Fe C21 C1 22.5(7) . . . . ?
C29 Fe C21 C1 57.6(8) . . . . ?
C28 Fe C21 C1 -83(2) . . . . ?
C24 Fe C21 C1 158.2(6) . . . . ?
C23 Fe C21 C1 -158.7(6) . . . . ?
C27 Fe C21 C1 -58.1(7) . . . . ?
C22 Fe C21 C1 -121.3(7) . . . . ?
C20 Fe C21 C1 120.7(7) . . . . ?
C20 C21 C22 C23 -2.4(8) . . . . ?
C1 C21 C22 C23 176.2(6) . . . . ?
Fe C21 C22 C23 58.4(5) . . . . ?
C20 C21 C22 Fe -60.8(5) . . . . ?
C1 C21 C22 Fe 117.8(6) . . . . ?
C26 Fe C22 C21 -94.3(5) . . . . ?
C25 Fe C22 C21 -61.7(6) . . . . ?
C29 Fe C22 C21 -176(2) . . . . ?
C28 Fe C22 C21 -172.6(4) . . . . ?
C24 Fe C22 C21 82.8(4) . . . . ?
C23 Fe C22 C21 120.1(5) . . . . ?
C27 Fe C22 C21 -136.4(4) . . . . ?
C20 Fe C22 C21 38.7(4) . . . . ?
C26 Fe C22 C23 145.6(5) . . . . ?
C25 Fe C22 C23 178.2(5) . . . . ?
C29 Fe C22 C23 64(3) . . . . ?
C28 Fe C22 C23 67.4(5) . . . . ?
C24 Fe C22 C23 -37.3(4) . . . . ?
C21 Fe C22 C23 -120.1(5) . . . . ?
C27 Fe C22 C23 103.5(4) . . . . ?
C20 Fe C22 C23 -81.4(4) . . . . ?
C21 C22 C23 C24 0.7(8) . . . . ?
Fe C22 C23 C24 59.3(5) . . . . ?
C21 C22 C23 Fe -58.6(5) . . . . ?
C26 Fe C23 C24 -176.1(5) . . . . ?
C25 Fe C23 C24 80(6) . . . . ?
C29 Fe C23 C24 70.8(6) . . . . ?
C28 Fe C23 C24 106.7(4) . . . . ?
C21 Fe C23 C24 -82.4(4) . . . . ?
C27 Fe C23 C24 148.9(4) . . . . ?
C22 Fe C23 C24 -119.3(5) . . . . ?
C20 Fe C23 C24 -38.1(4) . . . . ?
C26 Fe C23 C22 -56.7(6) . . . . ?
C25 Fe C23 C22 -161(6) . . . . ?
C29 Fe C23 C22 -169.9(4) . . . . ?
C28 Fe C23 C22 -134.0(4) . . . . ?
C24 Fe C23 C22 119.3(5) . . . . ?
C21 Fe C23 C22 36.9(4) . . . . ?
C27 Fe C23 C22 -91.7(4) . . . . ?
C20 Fe C23 C22 81.2(4) . . . . ?
C22 C23 C24 C20 1.3(8) . . . . ?
Fe C23 C24 C20 61.1(5) . . . . ?
C22 C23 C24 Fe -59.7(5) . . . . ?
C21 C20 C24 C23 -2.8(8) . . . . ?
P1 C20 C24 C23 166.8(5) . . . . ?
Fe C20 C24 C23 -60.6(5) . . . . ?
C21 C20 C24 Fe 57.8(5) . . . . ?
P1 C20 C24 Fe -132.5(5) . . . . ?
C26 Fe C24 C23 115(8) . . . . ?
C25 Fe C24 C23 -175.0(5) . . . . ?
C29 Fe C24 C23 -133.8(5) . . . . ?
C28 Fe C24 C23 -90.3(5) . . . . ?
C21 Fe C24 C23 81.2(4) . . . . ?
C27 Fe C24 C23 -52.5(6) . . . . ?
C22 Fe C24 C23 37.8(4) . . . . ?
C20 Fe C24 C23 118.9(5) . . . . ?
C26 Fe C24 C20 -4(8) . . . . ?
C25 Fe C24 C20 66.1(6) . . . . ?
C29 Fe C24 C20 107.3(5) . . . . ?
C28 Fe C24 C20 150.8(5) . . . . ?
C23 Fe C24 C20 -118.9(5) . . . . ?
C21 Fe C24 C20 -37.7(4) . . . . ?
C27 Fe C24 C20 -171.4(5) . . . . ?
C22 Fe C24 C20 -81.1(4) . . . . ?
C29 Fe C25 C26 117.6(7) . . . . ?
C28 Fe C25 C26 80.6(5) . . . . ?
C24 Fe C25 C26 -176.0(5) . . . . ?
C23 Fe C25 C26 108(6) . . . . ?
C21 Fe C25 C26 -90.3(5) . . . . ?
C27 Fe C25 C26 37.6(5) . . . . ?
C22 Fe C25 C26 -51.5(7) . . . . ?
C20 Fe C25 C26 -135.3(5) . . . . ?
C26 Fe C25 C29 -117.6(7) . . . . ?
C28 Fe C25 C29 -37.0(5) . . . . ?
C24 Fe C25 C29 66.4(6) . . . . ?
C23 Fe C25 C29 -10(7) . . . . ?
C21 Fe C25 C29 152.1(5) . . . . ?
C27 Fe C25 C29 -80.0(5) . . . . ?
C22 Fe C25 C29 -169.1(5) . . . . ?
C20 Fe C25 C29 107.1(5) . . . . ?
C29 C25 C26 C27 -2.1(9) . . . . ?
Fe C25 C26 C27 -62.0(6) . . . . ?
C29 C25 C26 Fe 60.0(5) . . . . ?
C29 Fe C26 C25 -39.2(5) . . . . ?
C28 Fe C26 C25 -82.2(6) . . . . ?
C24 Fe C26 C25 73(8) . . . . ?
C23 Fe C26 C25 -175.0(5) . . . . ?
C21 Fe C26 C25 106.3(5) . . . . ?
C27 Fe C26 C25 -118.7(7) . . . . ?
C22 Fe C26 C25 149.2(5) . . . . ?
C20 Fe C26 C25 69.3(6) . . . . ?
C25 Fe C26 C27 118.7(7) . . . . ?
C29 Fe C26 C27 79.5(6) . . . . ?
C28 Fe C26 C27 36.5(6) . . . . ?
C24 Fe C26 C27 -168(8) . . . . ?
C23 Fe C26 C27 -56.3(7) . . . . ?
C21 Fe C26 C27 -135.0(5) . . . . ?
C22 Fe C26 C27 -92.1(5) . . . . ?
C20 Fe C26 C27 -171.9(5) . . . . ?
C25 C26 C27 C28 3.1(10) . . . . ?
Fe C26 C27 C28 -58.0(6) . . . . ?
C25 C26 C27 Fe 61.1(6) . . . . ?
C25 Fe C27 C26 -37.7(5) . . . . ?
C29 Fe C27 C26 -82.9(6) . . . . ?
C28 Fe C27 C26 -120.4(9) . . . . ?
C24 Fe C27 C26 179.1(6) . . . . ?
C23 Fe C27 C26 145.6(6) . . . . ?
C21 Fe C27 C26 65.3(7) . . . . ?
C22 Fe C27 C26 102.5(6) . . . . ?
C20 Fe C27 C26 58(3) . . . . ?
C26 Fe C27 C28 120.4(9) . . . . ?
C25 Fe C27 C28 82.7(7) . . . . ?
C29 Fe C27 C28 37.6(7) . . . . ?
C24 Fe C27 C28 -60.5(8) . . . . ?
C23 Fe C27 C28 -93.9(7) . . . . ?
C21 Fe C27 C28 -174.2(6) . . . . ?
C22 Fe C27 C28 -137.0(6) . . . . ?
C20 Fe C27 C28 179(100) . . . . ?
C26 C27 C28 C29 -2.9(10) . . . . ?
Fe C27 C28 C29 -60.3(6) . . . . ?
C26 C27 C28 Fe 57.4(6) . . . . ?
C26 Fe C28 C29 81.9(7) . . . . ?
C25 Fe C28 C29 38.6(6) . . . . ?
C24 Fe C28 C29 -96.8(6) . . . . ?
C23 Fe C28 C29 -139.8(6) . . . . ?
C21 Fe C28 C29 148(2) . . . . ?
C27 Fe C28 C29 118.7(9) . . . . ?
C22 Fe C28 C29 -179.4(5) . . . . ?
C20 Fe C28 C29 -61.1(9) . . . . ?
C26 Fe C28 C27 -36.7(6) . . . . ?
C25 Fe C28 C27 -80.0(7) . . . . ?
C29 Fe C28 C27 -118.7(9) . . . . ?
C24 Fe C28 C27 144.5(6) . . . . ?
C23 Fe C28 C27 101.6(6) . . . . ?
C21 Fe C28 C27 29(3) . . . . ?
C22 Fe C28 C27 62.0(8) . . . . ?
C20 Fe C28 C27 -179.7(5) . . . . ?
C27 C28 C29 C25 1.6(10) . . . . ?
Fe C28 C29 C25 -59.4(6) . . . . ?
C27 C28 C29 Fe 61.0(6) . . . . ?
C26 C25 C29 C28 0.3(9) . . . . ?
Fe C25 C29 C28 60.2(6) . . . . ?
C26 C25 C29 Fe -60.0(6) . . . . ?
C26 Fe C29 C28 -80.9(6) . . . . ?
C25 Fe C29 C28 -118.8(8) . . . . ?
C24 Fe C29 C28 101.9(5) . . . . ?
C23 Fe C29 C28 60.4(7) . . . . ?
C21 Fe C29 C28 -171.2(5) . . . . ?
C27 Fe C29 C28 -37.6(5) . . . . ?
C22 Fe C29 C28 3(3) . . . . ?
C20 Fe C29 C28 147.1(5) . . . . ?
C26 Fe C29 C25 37.9(5) . . . . ?
C28 Fe C29 C25 118.8(8) . . . . ?
C24 Fe C29 C25 -139.3(5) . . . . ?
C23 Fe C29 C25 179.2(5) . . . . ?
C21 Fe C29 C25 -52.4(8) . . . . ?
C27 Fe C29 C25 81.2(6) . . . . ?
C22 Fe C29 C25 122(2) . . . . ?
C20 Fe C29 C25 -94.1(5) . . . . ?
C20 P1 C31 C32 97.1(5) . . . . ?
C41 P1 C31 C32 -161.3(5) . . . . ?
Ru P1 C31 C32 -35.0(6) . . . . ?
C20 P1 C31 C36 -81.0(6) . . . . ?
C41 P1 C31 C36 20.7(6) . . . . ?
Ru P1 C31 C36 147.0(5) . . . . ?
C36 C31 C32 C33 -2.0(10) . . . . ?
P1 C31 C32 C33 179.9(5) . . . . ?
C31 C32 C33 C34 2.3(11) . . . . ?
C32 C33 C34 C35 -1.3(11) . . . . ?
C33 C34 C35 C36 -0.1(11) . . . . ?
C32 C31 C36 C35 0.7(9) . . . . ?
P1 C31 C36 C35 178.7(5) . . . . ?
C34 C35 C36 C31 0.4(11) . . . . ?
C20 P1 C41 C42 162.3(5) . . . . ?
C31 P1 C41 C42 59.7(6) . . . . ?
Ru P1 C41 C42 -69.7(6) . . . . ?
C20 P1 C41 C46 -19.5(6) . . . . ?
C31 P1 C41 C46 -122.0(6) . . . . ?
Ru P1 C41 C46 108.5(5) . . . . ?
C46 C41 C42 C43 2.0(10) . . . . ?
P1 C41 C42 C43 -179.7(5) . . . . ?
C41 C42 C43 C44 -1.0(11) . . . . ?
C42 C43 C44 C45 -1.8(11) . . . . ?
C43 C44 C45 C46 3.5(11) . . . . ?
C44 C45 C46 C41 -2.5(11) . . . . ?
C42 C41 C46 C45 -0.2(10) . . . . ?
P1 C41 C46 C45 -178.5(5) . . . . ?
C61 P2 C51 C56 -43.0(6) . . . . ?
C1 P2 C51 C56 70.5(6) . . . . ?
Ru P2 C51 C56 -168.7(5) . . . . ?
C61 P2 C51 C52 -174.9(4) . . . . ?
C1 P2 C51 C52 -61.4(5) . . . . ?
Ru P2 C51 C52 59.4(5) . . . . ?
C56 C51 C52 C53 57.9(7) . . . . ?
P2 C51 C52 C53 -164.6(5) . . . . ?
C51 C52 C53 C54 -53.1(8) . . . . ?
C52 C53 C54 C55 51.1(9) . . . . ?
C53 C54 C55 C56 -53.2(9) . . . . ?
C54 C55 C56 C51 55.8(9) . . . . ?
C52 C51 C56 C55 -58.1(8) . . . . ?
P2 C51 C56 C55 169.2(6) . . . . ?
C51 P2 C61 C66 87.8(5) . . . . ?
C1 P2 C61 C66 -23.6(6) . . . . ?
Ru P2 C61 C66 -145.9(4) . . . . ?
C51 P2 C61 C62 -43.9(5) . . . . ?
C1 P2 C61 C62 -155.2(5) . . . . ?
Ru P2 C61 C62 82.5(5) . . . . ?
C66 C61 C62 C63 60.1(7) . . . . ?
P2 C61 C62 C63 -164.4(5) . . . . ?
C61 C62 C63 C64 -59.7(8) . . . . ?
C62 C63 C64 C65 57.6(9) . . . . ?
C63 C64 C65 C66 -54.9(9) . . . . ?
C64 C65 C66 C61 53.8(8) . . . . ?
C62 C61 C66 C65 -56.6(7) . . . . ?
P2 C61 C66 C65 169.8(5) . . . . ?
